data_7114130
loop_
_publ_author_name
'Dorta, Reto'
'Rozenberg, Haim'
'Milstein, David'

_publ_section_title
;
 The first fully characterized neutral and cationic rhodium(i)-complexes
 containing DMSO as the only dative ligand; S-, O- and bridging
 S,O-bidentate binding modes
;
_journal_issue 7
_journal_name_full 'Chemical Communications'
_journal_page_first 710
_journal_paper_doi 10.1039/b200321j
_journal_year 2002
_chemical_formula_sum 'C17.5 H32 Cl2 O3 Rh2 S3'
_chemical_formula_weight 663.36
_chemical_name_systematic
; 
? 
;
_space_group_IT_number 2
_symmetry_cell_setting triclinic
_symmetry_space_group_name_Hall '-P 1'
_symmetry_space_group_name_H-M 'P -1'
_atom_sites_solution_hydrogens geom
_atom_sites_solution_primary direct
_atom_sites_solution_secondary difmap
_audit_creation_method SHELXL-97
_cell_angle_alpha 88.14(3)
_cell_angle_beta 87.25(3)
_cell_angle_gamma 82.67(3)
_cell_formula_units_Z 2
_cell_length_a 6.1740(12)
_cell_length_b 12.026(2)
_cell_length_c 17.111(3)
_cell_measurement_temperature 120(2)
_cell_measurement_theta_max 28.28
_cell_measurement_theta_min 2.97
_cell_volume 1258.2(4)
_computing_structure_refinement 'SHELXL-97 (Sheldrick, 1997)'
_computing_structure_solution 'SHELXS-97 (Sheldrick, 1990)'
_diffrn_ambient_temperature 120(2)
_diffrn_measured_fraction_theta_full 0.981
_diffrn_measured_fraction_theta_max 0.981
_diffrn_measurement_device_type KappaCCD
_diffrn_radiation_monochromator graphite
_diffrn_radiation_source 'fine-focus sealed tube'
_diffrn_radiation_type MoK\a
_diffrn_radiation_wavelength 0.71073
_diffrn_reflns_av_R_equivalents 0.048
_diffrn_reflns_av_sigmaI/netI 0.0589
_diffrn_reflns_limit_h_max 8
_diffrn_reflns_limit_h_min 0
_diffrn_reflns_limit_k_max 16
_diffrn_reflns_limit_k_min -15
_diffrn_reflns_limit_l_max 22
_diffrn_reflns_limit_l_min -22
_diffrn_reflns_number 6132
_diffrn_reflns_theta_full 28.28
_diffrn_reflns_theta_max 28.28
_diffrn_reflns_theta_min 2.97
_exptl_absorpt_coefficient_mu 1.788
_exptl_absorpt_correction_type none
_exptl_crystal_colour yellow
_exptl_crystal_density_diffrn 1.751
_exptl_crystal_density_method 'not measured'
_exptl_crystal_description needles
_exptl_crystal_F_000 666
_exptl_crystal_size_max 0.30
_exptl_crystal_size_mid 0.05
_exptl_crystal_size_min 0.05
_refine_diff_density_max 0.708
_refine_diff_density_min -0.858
_refine_diff_density_rms 0.122
_refine_ls_extinction_method none
_refine_ls_goodness_of_fit_ref 1.018
_refine_ls_hydrogen_treatment mixed
_refine_ls_matrix_type full
_refine_ls_number_parameters 286
_refine_ls_number_reflns 6132
_refine_ls_number_restraints 0
_refine_ls_restrained_S_all 1.018
_refine_ls_R_factor_all 0.0491
_refine_ls_R_factor_gt 0.0341
_refine_ls_shift/su_max 0.008
_refine_ls_shift/su_mean 0.001
_refine_ls_structure_factor_coef Fsqd
_refine_ls_weighting_details 'calc w=1/[\s^2^(Fo^2^)+(0.0217P)^2^+0.6973P] where P=(Fo^2^+2Fc^2^)/3'
_refine_ls_weighting_scheme calc
_refine_ls_wR_factor_gt 0.0685
_refine_ls_wR_factor_ref 0.0735
_reflns_number_gt 5019
_reflns_number_total 6132
_reflns_threshold_expression >2sigma(I)
_cod_data_source_file b200321j.txt
_cod_data_source_block m244
_cod_original_sg_symbol_H-M P-1
_cod_original_formula_sum 'C17.50 H32 Cl2 O3 Rh2 S3'
_cod_database_code 7114130

loop_
_symmetry_equiv_pos_as_xyz
'x, y, z'
'-x, -y, -z'

loop_
_atom_site_label
_atom_site_type_symbol
_atom_site_fract_x
_atom_site_fract_y
_atom_site_fract_z
_atom_site_U_iso_or_equiv
_atom_site_adp_type
_atom_site_occupancy
_atom_site_symmetry_multiplicity
_atom_site_calc_flag
_atom_site_refinement_flags
Rh1 Rh 0.29762(4) 0.546436(18) 0.198833(12) 0.01472(7) Uani 1 1 d .
Rh2 Rh 0.50139(4) 0.238119(18) 0.140853(13) 0.01605(7) Uani 1 1 d .
Cl4 Cl 0.33503(13) 0.41637(6) 0.09557(4) 0.02178(16) Uani 1 1 d .
Cl5 Cl 0.36174(12) 0.16339(6) 0.03135(4) 0.02111(16) Uani 1 1 d .
S3 S 0.05999(12) 0.65815(6) 0.13595(4) 0.01587(15) Uani 1 1 d .
S6 S 0.66639(14) 0.07012(6) 0.16990(5) 0.02333(18) Uani 1 1 d .
S7 S 0.62082(12) 0.31535(6) 0.23962(4) 0.01805(16) Uani 1 1 d .
O30 O -0.0415(3) 0.76408(17) 0.17117(12) 0.0212(5) Uani 1 1 d .
O60 O 0.7816(5) 0.05391(19) 0.24407(14) 0.0434(7) Uani 1 1 d .
O70 O 0.5533(3) 0.44017(16) 0.25075(12) 0.0205(5) Uani 1 1 d .
C20 C 0.1819(5) 0.6165(2) 0.30834(16) 0.0177(6) Uani 1 1 d .
H20 H 0.0329 0.6557 0.3070 0.021 Uiso 1 1 calc R
C21 C 0.2179(5) 0.5410(2) 0.37974(17) 0.0217(7) Uani 1 1 d .
H21A H 0.3718 0.5123 0.3818 0.026 Uiso 1 1 calc R
H21B H 0.1362 0.4777 0.3765 0.026 Uiso 1 1 calc R
C22 C 0.1431(5) 0.6063(3) 0.45494(17) 0.0227(7) Uani 1 1 d .
H22A H -0.0154 0.6186 0.4582 0.027 Uiso 1 1 calc R
H22B H 0.1906 0.5601 0.5000 0.027 Uiso 1 1 calc R
C23 C 0.2295(5) 0.7199(3) 0.45944(18) 0.0229(7) Uani 1 1 d .
H23A H 0.1764 0.7533 0.5087 0.028 Uiso 1 1 calc R
H23B H 0.1675 0.7688 0.4178 0.028 Uiso 1 1 calc R
C24 C 0.4799(5) 0.7171(3) 0.45312(18) 0.0237(7) Uani 1 1 d .
H24A H 0.5225 0.7641 0.4933 0.028 Uiso 1 1 calc R
H24B H 0.5456 0.6410 0.4643 0.028 Uiso 1 1 calc R
C25 C 0.5754(5) 0.7558(3) 0.37379(17) 0.0220(7) Uani 1 1 d .
H25A H 0.4980 0.8286 0.3600 0.026 Uiso 1 1 calc R
H25B H 0.7270 0.7659 0.3801 0.026 Uiso 1 1 calc R
C26 C 0.5665(5) 0.6777(3) 0.30508(17) 0.0193(6) Uani 1 1 d .
H26A H 0.6633 0.6994 0.2625 0.023 Uiso 1 1 calc R
H26B H 0.6197 0.6015 0.3216 0.023 Uiso 1 1 calc R
C27 C 0.3390(5) 0.6801(3) 0.27541(17) 0.0185(6) Uani 1 1 d .
H27 H 0.2771 0.7542 0.2558 0.022 Uiso 1 1 calc R
C31 C -0.1596(5) 0.5883(3) 0.10602(18) 0.0219(7) Uani 1 1 d .
H31A H -0.2445 0.5672 0.1513 0.033 Uiso 1 1 calc R
H31B H -0.1015 0.5223 0.0781 0.033 Uiso 1 1 calc R
H31C H -0.2509 0.6377 0.0726 0.033 Uiso 1 1 calc R
C32 C 0.1771(5) 0.6943(3) 0.04241(17) 0.0233(7) Uani 1 1 d .
H32A H 0.0650 0.7327 0.0108 0.035 Uiso 1 1 calc R
H32B H 0.2418 0.6273 0.0170 0.035 Uiso 1 1 calc R
H32C H 0.2873 0.7423 0.0492 0.035 Uiso 1 1 calc R
C61 C 0.4934(6) -0.0379(3) 0.1683(2) 0.0302(8) Uani 1 1 d .
H61A H 0.5766 -0.1091 0.1798 0.045 Uiso 1 1 calc R
H61B H 0.4350 -0.0390 0.1173 0.045 Uiso 1 1 calc R
H61C H 0.3757 -0.0236 0.2068 0.045 Uiso 1 1 calc R
C62 C 0.8604(5) 0.0243(3) 0.0938(2) 0.0287(7) Uani 1 1 d .
H62A H 0.9710 0.0738 0.0890 0.043 Uiso 1 1 calc R
H62B H 0.7881 0.0249 0.0453 0.043 Uiso 1 1 calc R
H62C H 0.9268 -0.0504 0.1059 0.043 Uiso 1 1 calc R
C71 C 0.9120(5) 0.3032(3) 0.2420(2) 0.0307(8) Uani 1 1 d .
H71A H 0.9693 0.3394 0.1960 0.046 Uiso 1 1 calc R
H71B H 0.9710 0.2254 0.2433 0.046 Uiso 1 1 calc R
H71C H 0.9521 0.3385 0.2878 0.046 Uiso 1 1 calc R
C72 C 0.5548(6) 0.2565(3) 0.33357(18) 0.0312(8) Uani 1 1 d .
H72A H 0.6235 0.2927 0.3731 0.047 Uiso 1 1 calc R
H72B H 0.6062 0.1777 0.3348 0.047 Uiso 1 1 calc R
H72C H 0.3992 0.2673 0.3433 0.047 Uiso 1 1 calc R
C81 C -0.186(3) 0.9681(15) 0.4857(12) 0.033(4) Uani 0.50 1 d P
C82 C -0.108(2) 0.9925(9) 0.4106(7) 0.051(4) Uani 0.50 1 d P
C83 C 0.107(2) 1.0320(9) 0.3972(7) 0.049(4) Uani 0.50 1 d P
C84 C 0.2292(19) 1.0405(8) 0.4661(8) 0.050(3) Uani 0.50 1 d P
C85 C 0.136(3) 1.0165(13) 0.5415(11) 0.029(4) Uani 0.50 1 d P
C86 C -0.0689(13) 0.9807(6) 0.5541(6) 0.0270(16) Uani 0.50 1 d P
C87 C -0.159(2) 0.9560(13) 0.6373(7) 0.054(3) Uani 0.50 1 d P

loop_
_atom_site_aniso_label
_atom_site_aniso_U_11
_atom_site_aniso_U_22
_atom_site_aniso_U_33
_atom_site_aniso_U_23
_atom_site_aniso_U_13
_atom_site_aniso_U_12
Rh1 0.01560(12) 0.01367(12) 0.01474(12) -0.00065(9) -0.00221(9) -0.00062(9)
Rh2 0.01903(13) 0.01356(12) 0.01520(13) -0.00076(9) -0.00288(9) 0.00022(9)
Cl4 0.0305(4) 0.0168(4) 0.0166(4) -0.0027(3) -0.0069(3) 0.0052(3)
Cl5 0.0241(4) 0.0188(4) 0.0210(4) -0.0020(3) -0.0067(3) -0.0026(3)
S3 0.0161(4) 0.0154(3) 0.0157(3) 0.0006(3) -0.0012(3) -0.0006(3)
S6 0.0326(5) 0.0151(4) 0.0216(4) -0.0014(3) -0.0078(3) 0.0028(3)
S7 0.0211(4) 0.0154(3) 0.0170(4) -0.0008(3) -0.0048(3) 0.0021(3)
O30 0.0240(12) 0.0161(10) 0.0226(11) -0.0024(9) -0.0038(9) 0.0033(9)
O60 0.073(2) 0.0224(13) 0.0328(14) -0.0029(11) -0.0310(13) 0.0126(13)
O70 0.0266(12) 0.0139(10) 0.0206(11) -0.0055(8) -0.0087(9) 0.0032(9)
C20 0.0234(16) 0.0145(14) 0.0144(14) -0.0050(11) 0.0008(12) 0.0015(12)
C21 0.0251(17) 0.0182(15) 0.0228(16) 0.0007(13) -0.0030(13) -0.0065(13)
C22 0.0250(17) 0.0269(17) 0.0163(15) 0.0005(13) 0.0009(12) -0.0043(14)
C23 0.0273(17) 0.0241(16) 0.0167(15) -0.0057(13) -0.0004(13) 0.0007(14)
C24 0.0276(18) 0.0234(16) 0.0204(16) -0.0055(13) -0.0034(13) -0.0028(14)
C25 0.0221(16) 0.0220(16) 0.0230(16) -0.0039(13) -0.0038(13) -0.0053(13)
C26 0.0180(15) 0.0195(15) 0.0217(16) -0.0029(12) -0.0007(12) -0.0064(12)
C27 0.0194(16) 0.0176(15) 0.0185(15) -0.0046(12) 0.0000(12) -0.0011(12)
C31 0.0168(15) 0.0255(16) 0.0242(16) 0.0013(13) -0.0053(13) -0.0040(13)
C32 0.0223(17) 0.0257(17) 0.0207(16) 0.0066(13) 0.0020(13) -0.0010(13)
C61 0.038(2) 0.0185(16) 0.0331(19) 0.0028(14) 0.0096(15) -0.0026(15)
C62 0.0221(17) 0.0220(17) 0.042(2) -0.0052(15) -0.0026(15) 0.0005(14)
C71 0.0214(17) 0.0259(17) 0.044(2) -0.0056(16) -0.0109(15) 0.0036(14)
C72 0.050(2) 0.0260(18) 0.0158(16) 0.0017(14) -0.0035(15) 0.0011(16)
C81 0.019(8) 0.018(5) 0.065(13) 0.007(8) -0.003(7) -0.011(5)
C82 0.090(10) 0.020(4) 0.038(6) 0.002(5) -0.007(6) 0.010(4)
C83 0.084(11) 0.032(6) 0.022(7) -0.008(6) -0.007(7) 0.024(6)
C84 0.050(7) 0.019(4) 0.076(8) 0.007(5) 0.044(6) 0.001(4)
C85 0.014(7) 0.017(7) 0.058(12) -0.004(8) -0.012(7) -0.004(4)
C86 0.019(4) 0.021(4) 0.040(5) -0.004(4) -0.006(4) 0.004(3)
C87 0.056(7) 0.076(8) 0.026(6) 0.010(6) 0.003(6) -0.001(5)

loop_
_atom_type_symbol
_atom_type_description
_atom_type_scat_dispersion_real
_atom_type_scat_dispersion_imag
_atom_type_scat_source
C C 0.0033 0.0016 'International Tables Vol C Tables 4.2.6.8 and 6.1.1.4'
Cl Cl 0.1484 0.1585 'International Tables Vol C Tables 4.2.6.8 and 6.1.1.4'
O O 0.0106 0.0060 'International Tables Vol C Tables 4.2.6.8 and 6.1.1.4'
Rh Rh -1.1178 0.9187 'International Tables Vol C Tables 4.2.6.8 and 6.1.1.4'
S S 0.1246 0.1234 'International Tables Vol C Tables 4.2.6.8 and 6.1.1.4'
H H 0.0000 0.0000 'International Tables Vol C Tables 4.2.6.8 and 6.1.1.4'

loop_
_geom_angle_atom_site_label_1
_geom_angle_atom_site_label_2
_geom_angle_atom_site_label_3
_geom_angle
_geom_angle_site_symmetry_1
_geom_angle_site_symmetry_3
O70 Rh1 C20 92.48(10) . .
O70 Rh1 C27 91.28(10) . .
C20 Rh1 C27 38.04(11) . .
O70 Rh1 S3 174.08(6) . .
C20 Rh1 S3 91.99(9) . .
C27 Rh1 S3 89.85(9) . .
O70 Rh1 Cl4 86.06(6) . .
C20 Rh1 Cl4 157.34(8) . .
C27 Rh1 Cl4 164.39(8) . .
S3 Rh1 Cl4 91.30(3) . .
S7 Rh2 S6 94.24(4) . .
S7 Rh2 Cl5 176.96(3) . .
S6 Rh2 Cl5 88.81(4) . .
S7 Rh2 Cl4 90.14(4) . .
S6 Rh2 Cl4 174.01(3) . .
Cl5 Rh2 Cl4 86.83(3) . .
Rh2 Cl4 Rh1 110.23(3) . .
O30 S3 C32 106.93(14) . .
O30 S3 C31 106.36(14) . .
C32 S3 C31 100.01(15) . .
O30 S3 Rh1 120.19(9) . .
C32 S3 Rh1 109.32(11) . .
C31 S3 Rh1 112.04(11) . .
O60 S6 C62 106.77(16) . .
O60 S6 C61 106.56(16) . .
C62 S6 C61 99.61(16) . .
O60 S6 Rh2 118.15(11) . .
C62 S6 Rh2 110.15(12) . .
C61 S6 Rh2 113.81(12) . .
O70 S7 C72 102.53(15) . .
O70 S7 C71 102.56(14) . .
C72 S7 C71 100.67(17) . .
O70 S7 Rh2 118.40(9) . .
C72 S7 Rh2 115.79(12) . .
C71 S7 Rh2 114.47(13) . .
S7 O70 Rh1 128.59(12) . .
C27 C20 C21 123.4(3) . .
C27 C20 Rh1 71.77(17) . .
C21 C20 Rh1 116.4(2) . .
C27 C20 H20 113.0 . .
C21 C20 H20 113.0 . .
Rh1 C20 H20 113.0 . .
C20 C21 C22 110.4(2) . .
C20 C21 H21A 109.6 . .
C22 C21 H21A 109.6 . .
C20 C21 H21B 109.6 . .
C22 C21 H21B 109.6 . .
H21A C21 H21B 108.1 . .
C23 C22 C21 114.6(2) . .
C23 C22 H22A 108.6 . .
C21 C22 H22A 108.6 . .
C23 C22 H22B 108.6 . .
C21 C22 H22B 108.6 . .
H22A C22 H22B 107.6 . .
C22 C23 C24 116.0(3) . .
C22 C23 H23A 108.3 . .
C24 C23 H23A 108.3 . .
C22 C23 H23B 108.3 . .
C24 C23 H23B 108.3 . .
H23A C23 H23B 107.4 . .
C25 C24 C23 115.8(3) . .
C25 C24 H24A 108.3 . .
C23 C24 H24A 108.3 . .
C25 C24 H24B 108.3 . .
C23 C24 H24B 108.3 . .
H24A C24 H24B 107.4 . .
C26 C25 C24 116.3(2) . .
C26 C25 H25A 108.2 . .
C24 C25 H25A 108.2 . .
C26 C25 H25B 108.2 . .
C24 C25 H25B 108.2 . .
H25A C25 H25B 107.4 . .
C27 C26 C25 113.1(3) . .
C27 C26 H26A 109.0 . .
C25 C26 H26A 109.0 . .
C27 C26 H26B 109.0 . .
C25 C26 H26B 109.0 . .
H26A C26 H26B 107.8 . .
C20 C27 C26 124.2(3) . .
C20 C27 Rh1 70.19(16) . .
C26 C27 Rh1 115.2(2) . .
C20 C27 H27 113.4 . .
C26 C27 H27 113.4 . .
Rh1 C27 H27 113.4 . .
S3 C31 H31A 109.5 . .
S3 C31 H31B 109.5 . .
H31A C31 H31B 109.5 . .
S3 C31 H31C 109.5 . .
H31A C31 H31C 109.5 . .
H31B C31 H31C 109.5 . .
S3 C32 H32A 109.5 . .
S3 C32 H32B 109.5 . .
H32A C32 H32B 109.5 . .
S3 C32 H32C 109.5 . .
H32A C32 H32C 109.5 . .
H32B C32 H32C 109.5 . .
S6 C61 H61A 109.5 . .
S6 C61 H61B 109.5 . .
H61A C61 H61B 109.5 . .
S6 C61 H61C 109.5 . .
H61A C61 H61C 109.5 . .
H61B C61 H61C 109.5 . .
S6 C62 H62A 109.5 . .
S6 C62 H62B 109.5 . .
H62A C62 H62B 109.5 . .
S6 C62 H62C 109.5 . .
H62A C62 H62C 109.5 . .
H62B C62 H62C 109.5 . .
S7 C71 H71A 109.5 . .
S7 C71 H71B 109.5 . .
H71A C71 H71B 109.5 . .
S7 C71 H71C 109.5 . .
H71A C71 H71C 109.5 . .
H71B C71 H71C 109.5 . .
S7 C72 H72A 109.5 . .
S7 C72 H72B 109.5 . .
H72A C72 H72B 109.5 . .
S7 C72 H72C 109.5 . .
H72A C72 H72C 109.5 . .
H72B C72 H72C 109.5 . .
C85 C81 C84 160(4) 2_576 2_576
C85 C81 C82 15(3) 2_576 .
C84 C81 C82 174(2) 2_576 .
C85 C81 C86 109(3) 2_576 .
C84 C81 C86 52.1(13) 2_576 .
C82 C81 C86 123.6(13) . .
C85 C81 C86 32(3) 2_576 2_576
C84 C81 C86 128.7(17) 2_576 2_576
C82 C81 C86 46.7(8) . 2_576
C86 C81 C86 76.8(9) . 2_576
C85 C82 C86 74.9(14) 2_576 2_576
C85 C82 C81 10.5(16) 2_576 .
C86 C82 C81 85.2(11) 2_576 .
C85 C82 C83 110.3(16) 2_576 .
C86 C82 C83 35.5(6) 2_576 .
C81 C82 C83 120.6(12) . .
C87 C83 C86 167(3) 2_576 2_576
C87 C83 C84 115(2) 2_576 .
C86 C83 C84 51.2(8) 2_576 .
C87 C83 C82 129(2) 2_576 .
C86 C83 C82 64.7(12) 2_576 .
C84 C83 C82 115.9(11) . .
C81 C84 C86 90.7(13) 2_576 2_576
C81 C84 C85 8.2(16) 2_576 .
C86 C84 C85 83.1(11) 2_576 .
C81 C84 C83 127.6(16) 2_576 .
C86 C84 C83 37.0(8) 2_576 .
C85 C84 C83 120.1(14) . .
C81 C84 C87 147.0(15) 2_576 2_576
C86 C84 C87 56.4(8) 2_576 2_576
C85 C84 C87 139.5(13) . 2_576
C83 C84 C87 19.4(7) . 2_576
C81 C85 C82 154(4) 2_576 2_576
C81 C85 C86 135(4) 2_576 .
C82 C85 C86 69.8(13) 2_576 .
C81 C85 C84 12(3) 2_576 .
C82 C85 C84 166(2) 2_576 .
C86 C85 C84 123.8(15) . .
C81 C85 C86 52(3) 2_576 2_576
C82 C85 C86 152.6(16) 2_576 2_576
C86 C85 C86 82.9(10) . 2_576
C84 C85 C86 40.9(8) . 2_576
C83 C86 C84 91.7(13) 2_576 2_576
C83 C86 C82 79.9(14) 2_576 2_576
C84 C86 C82 171.2(11) 2_576 2_576
C83 C86 C85 115.2(15) 2_576 .
C84 C86 C85 153.0(11) 2_576 .
C82 C86 C85 35.3(8) 2_576 .
C83 C86 C81 128.9(14) 2_576 .
C84 C86 C81 37.2(6) 2_576 .
C82 C86 C81 151.3(10) 2_576 .
C85 C86 C81 115.9(10) . .
C83 C86 C87 5.8(13) 2_576 .
C84 C86 C87 85.9(10) 2_576 .
C82 C86 C87 85.7(9) 2_576 .
C85 C86 C87 121.0(11) . .
C81 C86 C87 123.1(10) . .
C83 C86 C85 147.7(14) 2_576 2_576
C84 C86 C85 56.0(7) 2_576 2_576
C82 C86 C85 132.4(8) 2_576 2_576
C85 C86 C85 97.1(10) . 2_576
C81 C86 C85 18.9(6) . 2_576
C87 C86 C85 141.9(10) . 2_576
C83 C86 C81 128.0(15) 2_576 2_576
C84 C86 C81 140.2(11) 2_576 2_576
C82 C86 C81 48.1(8) 2_576 2_576
C85 C86 C81 12.8(12) . 2_576
C81 C86 C81 103.2(9) . 2_576
C87 C86 C81 133.7(11) . 2_576
C85 C86 C81 84.3(7) 2_576 2_576
C83 C87 C86 7.5(16) 2_576 .
C83 C87 C84 45.1(18) 2_576 2_576
C86 C87 C84 37.6(5) . 2_576

loop_
_geom_bond_atom_site_label_1
_geom_bond_atom_site_label_2
_geom_bond_distance
_geom_bond_site_symmetry_2
Rh1 O70 2.112(2) .
Rh1 C20 2.133(3) .
Rh1 C27 2.154(3) .
Rh1 S3 2.1610(10) .
Rh1 Cl4 2.3812(10) .
Rh2 S7 2.1584(9) .
Rh2 S6 2.1965(10) .
Rh2 Cl5 2.3503(9) .
Rh2 Cl4 2.3785(10) .
S3 O30 1.479(2) .
S3 C32 1.788(3) .
S3 C31 1.787(3) .
S6 O60 1.480(2) .
S6 C62 1.779(4) .
S6 C61 1.785(3) .
S7 O70 1.521(2) .
S7 C72 1.786(3) .
S7 C71 1.787(3) .
C20 C27 1.397(4) .
C20 C21 1.506(4) .
C20 H20 0.9800 .
C21 C22 1.550(4) .
C21 H21A 0.9700 .
C21 H21B 0.9700 .
C22 C23 1.535(4) .
C22 H22A 0.9700 .
C22 H22B 0.9700 .
C23 C24 1.540(4) .
C23 H23A 0.9700 .
C23 H23B 0.9700 .
C24 C25 1.536(4) .
C24 H24A 0.9700 .
C24 H24B 0.9700 .
C25 C26 1.536(4) .
C25 H25A 0.9700 .
C25 H25B 0.9700 .
C26 C27 1.513(4) .
C26 H26A 0.9700 .
C26 H26B 0.9700 .
C27 H27 0.9800 .
C31 H31A 0.9600 .
C31 H31B 0.9600 .
C31 H31C 0.9600 .
C32 H32A 0.9600 .
C32 H32B 0.9600 .
C32 H32C 0.9600 .
C61 H61A 0.9600 .
C61 H61B 0.9600 .
C61 H61C 0.9600 .
C62 H62A 0.9600 .
C62 H62B 0.9600 .
C62 H62C 0.9600 .
C71 H71A 0.9600 .
C71 H71B 0.9600 .
C71 H71C 0.9600 .
C72 H72A 0.9600 .
C72 H72B 0.9600 .
C72 H72C 0.9600 .
C81 C85 0.583(17) 2_576
C81 C84 0.863(17) 2_576
C81 C82 1.384(17) .
C81 C86 1.43(2) .
C81 C86 1.853(16) 2_576
C82 C85 0.834(16) 2_576
C82 C86 1.354(15) 2_576
C82 C83 1.47(2) .
C83 C87 0.678(12) 2_576
C83 C86 0.869(12) 2_576
C83 C84 1.443(18) .
C84 C81 0.863(17) 2_576
C84 C86 1.126(13) 2_576
C84 C85 1.424(16) .
C84 C87 1.839(17) 2_576
C85 C81 0.583(17) 2_576
C85 C82 0.834(16) 2_576
C85 C86 1.393(15) .
C85 C86 1.71(2) 2_576
C86 C83 0.869(12) 2_576
C86 C84 1.126(13) 2_576
C86 C82 1.354(15) 2_576
C86 C87 1.537(12) .
C86 C85 1.71(2) 2_576
C86 C81 1.853(16) 2_576
C87 C83 0.678(12) 2_576
C87 C84 1.839(17) 2_576

loop_
_geom_torsion_atom_site_label_1
_geom_torsion_atom_site_label_2
_geom_torsion_atom_site_label_3
_geom_torsion_atom_site_label_4
_geom_torsion
_geom_torsion_site_symmetry_1
_geom_torsion_site_symmetry_4
S7 Rh2 Cl4 Rh1 -18.42(4) . .
S6 Rh2 Cl4 Rh1 -155.4(3) . .
Cl5 Rh2 Cl4 Rh1 161.38(4) . .
O70 Rh1 Cl4 Rh2 22.67(6) . .
C20 Rh1 Cl4 Rh2 -64.3(2) . .
C27 Rh1 Cl4 Rh2 103.3(3) . .
S3 Rh1 Cl4 Rh2 -162.63(3) . .
O70 Rh1 S3 O30 -117.6(6) . .
C20 Rh1 S3 O30 21.40(13) . .
C27 Rh1 S3 O30 -16.59(13) . .
Cl4 Rh1 S3 O30 178.98(10) . .
O70 Rh1 S3 C32 6.5(6) . .
C20 Rh1 S3 C32 145.52(14) . .
C27 Rh1 S3 C32 107.53(14) . .
Cl4 Rh1 S3 C32 -56.90(12) . .
O70 Rh1 S3 C31 116.4(6) . .
C20 Rh1 S3 C31 -104.56(14) . .
C27 Rh1 S3 C31 -142.55(14) . .
Cl4 Rh1 S3 C31 53.02(12) . .
S7 Rh2 S6 O60 5.50(15) . .
Cl5 Rh2 S6 O60 -174.52(14) . .
Cl4 Rh2 S6 O60 142.3(3) . .
S7 Rh2 S6 C62 -117.52(12) . .
Cl5 Rh2 S6 C62 62.46(12) . .
Cl4 Rh2 S6 C62 19.3(3) . .
S7 Rh2 S6 C61 131.61(13) . .
Cl5 Rh2 S6 C61 -48.41(13) . .
Cl4 Rh2 S6 C61 -91.6(3) . .
S6 Rh2 S7 O70 -179.60(11) . .
Cl5 Rh2 S7 O70 0.8(6) . .
Cl4 Rh2 S7 O70 4.50(11) . .
S6 Rh2 S7 C72 -57.24(14) . .
Cl5 Rh2 S7 C72 123.2(6) . .
Cl4 Rh2 S7 C72 126.85(14) . .
S6 Rh2 S7 C71 59.23(13) . .
Cl5 Rh2 S7 C71 -120.3(6) . .
Cl4 Rh2 S7 C71 -116.67(13) . .
C72 S7 O70 Rh1 -112.91(19) . .
C71 S7 O70 Rh1 142.98(18) . .
Rh2 S7 O70 Rh1 15.91(19) . .
C20 Rh1 O70 S7 132.19(17) . .
C27 Rh1 O70 S7 170.23(17) . .
S3 Rh1 O70 S7 -88.8(6) . .
Cl4 Rh1 O70 S7 -25.16(15) . .
O70 Rh1 C20 C27 88.91(17) . .
S3 Rh1 C20 C27 -87.21(17) . .
Cl4 Rh1 C20 C27 174.63(17) . .
O70 Rh1 C20 C21 -30.1(2) . .
C27 Rh1 C20 C21 -119.0(3) . .
S3 Rh1 C20 C21 153.8(2) . .
Cl4 Rh1 C20 C21 55.7(4) . .
C27 C20 C21 C22 90.5(3) . .
Rh1 C20 C21 C22 175.3(2) . .
C20 C21 C22 C23 -48.7(4) . .
C21 C22 C23 C24 -56.9(4) . .
C22 C23 C24 C25 103.3(3) . .
C23 C24 C25 C26 -70.1(4) . .
C24 C25 C26 C27 73.5(3) . .
C21 C20 C27 C26 2.5(5) . .
Rh1 C20 C27 C26 -107.6(3) . .
C21 C20 C27 Rh1 110.1(3) . .
C25 C26 C27 C20 -83.8(4) . .
C25 C26 C27 Rh1 -166.15(19) . .
O70 Rh1 C27 C20 -92.39(18) . .
S3 Rh1 C27 C20 93.42(17) . .
Cl4 Rh1 C27 C20 -172.3(2) . .
O70 Rh1 C27 C26 27.0(2) . .
C20 Rh1 C27 C26 119.3(3) . .
S3 Rh1 C27 C26 -147.2(2) . .
Cl4 Rh1 C27 C26 -53.0(4) . .
C84 C81 C82 C85 33(17) 2_576 2_576
C86 C81 C82 C85 -11(8) . 2_576
C86 C81 C82 C85 -11(10) 2_576 2_576
C85 C81 C82 C86 11(10) 2_576 2_576
C84 C81 C82 C86 44(21) 2_576 2_576
C86 C81 C82 C86 1(2) . 2_576
C85 C81 C82 C83 12(10) 2_576 .
C84 C81 C82 C83 44(22) 2_576 .
C86 C81 C82 C83 1(3) . .
C86 C81 C82 C83 0.5(9) 2_576 .
C85 C82 C83 C87 180(3) 2_576 2_576
C86 C82 C83 C87 178(3) 2_576 2_576
C81 C82 C83 C87 178(3) . 2_576
C85 C82 C83 C86 1.4(15) 2_576 2_576
C81 C82 C83 C86 -0.8(15) . 2_576
C85 C82 C83 C84 3.6(16) 2_576 .
C86 C82 C83 C84 2.2(8) 2_576 .
C81 C82 C83 C84 1.4(19) . .
C87 C83 C84 C81 176(2) 2_576 2_576
C86 C83 C84 C81 -4.4(18) 2_576 2_576
C82 C83 C84 C81 -7.0(18) . 2_576
C87 C83 C84 C86 -179(3) 2_576 2_576
C82 C83 C84 C86 -2.5(10) . 2_576
C87 C83 C84 C85 -180(2) 2_576 .
C86 C83 C84 C85 -0.4(13) 2_576 .
C82 C83 C84 C85 -2.9(17) . .
C86 C83 C84 C87 179(3) 2_576 2_576
C82 C83 C84 C87 177(3) . 2_576
C86 C84 C85 C81 -157(12) 2_576 2_576
C83 C84 C85 C81 -157(12) . 2_576
C87 C84 C85 C81 -157(12) 2_576 2_576
C81 C84 C85 C82 -18(9) 2_576 2_576
C86 C84 C85 C82 -175(8) 2_576 2_576
C83 C84 C85 C82 -174(8) . 2_576
C87 C84 C85 C82 -175(7) 2_576 2_576
C81 C84 C85 C86 159(14) 2_576 .
C86 C84 C85 C86 2.0(18) 2_576 .
C83 C84 C85 C86 2(2) . .
C87 C84 C85 C86 2(3) 2_576 .
C81 C84 C85 C86 157(12) 2_576 2_576
C83 C84 C85 C86 0.2(8) . 2_576
C87 C84 C85 C86 0.0(15) 2_576 2_576
C81 C85 C86 C83 -175(5) 2_576 2_576
C82 C85 C86 C83 -1.5(16) 2_576 2_576
C84 C85 C86 C83 179.3(14) . 2_576
C86 C85 C86 C83 -179.4(12) 2_576 2_576
C81 C85 C86 C84 2(7) 2_576 2_576
C82 C85 C86 C84 175(2) 2_576 2_576
C84 C85 C86 C84 -4(4) . 2_576
C86 C85 C86 C84 -3(3) 2_576 2_576
C81 C85 C86 C82 -173(6) 2_576 2_576
C84 C85 C86 C82 -179(2) . 2_576
C86 C85 C86 C82 -177.9(15) 2_576 2_576
C81 C85 C86 C81 6(7) 2_576 .
C82 C85 C86 C81 179.4(13) 2_576 .
C84 C85 C86 C81 0(3) . .
C86 C85 C86 C81 1.6(16) 2_576 .
C81 C85 C86 C87 -174(5) 2_576 .
C82 C85 C86 C87 -1.0(16) 2_576 .
C84 C85 C86 C87 179.9(14) . .
C86 C85 C86 C87 -178.8(12) 2_576 .
C81 C85 C86 C85 5(5) 2_576 2_576
C82 C85 C86 C85 177.9(15) 2_576 2_576
C84 C85 C86 C85 -1.3(12) . 2_576
C86 C85 C86 C85 0.003(2) 2_576 2_576
C82 C85 C86 C81 173(6) 2_576 2_576
C84 C85 C86 C81 -6(4) . 2_576
C86 C85 C86 C81 -5(5) 2_576 2_576
C85 C81 C86 C83 176(3) 2_576 2_576
C84 C81 C86 C83 4.5(19) 2_576 2_576
C82 C81 C86 C83 179.2(15) . 2_576
C86 C81 C86 C83 179.6(14) 2_576 2_576
C85 C81 C86 C84 172(5) 2_576 2_576
C82 C81 C86 C84 175(3) . 2_576
C86 C81 C86 C84 175.1(15) 2_576 2_576
C85 C81 C86 C82 -4(6) 2_576 2_576
C84 C81 C86 C82 -176(2) 2_576 2_576
C82 C81 C86 C82 -1(4) . 2_576
C86 C81 C86 C82 -1(3) 2_576 2_576
C85 C81 C86 C85 -5(5) 2_576 .
C84 C81 C86 C85 -176.6(13) 2_576 .
C82 C81 C86 C85 -2(3) . .
C86 C81 C86 C85 -1.5(15) 2_576 .
C85 C81 C86 C87 176(3) 2_576 .
C84 C81 C86 C87 3.8(16) 2_576 .
C82 C81 C86 C87 178.5(15) . .
C86 C81 C86 C87 178.9(12) 2_576 .
C84 C81 C86 C85 -172(5) 2_576 2_576
C82 C81 C86 C85 3(2) . 2_576
C86 C81 C86 C85 3(3) 2_576 2_576
C85 C81 C86 C81 -3(3) 2_576 2_576
C84 C81 C86 C81 -175.1(15) 2_576 2_576
C82 C81 C86 C81 -0.4(15) . 2_576
C86 C81 C86 C81 0.0 2_576 2_576
C84 C86 C87 C83 177(10) 2_576 2_576
C82 C86 C87 C83 -5(10) 2_576 2_576
C85 C86 C87 C83 -5(11) . 2_576
C81 C86 C87 C83 175(10) . 2_576
C85 C86 C87 C83 177(10) 2_576 2_576
C81 C86 C87 C83 -7(11) 2_576 2_576
C83 C86 C87 C84 -177(10) 2_576 2_576
C82 C86 C87 C84 177.6(10) 2_576 2_576
C85 C86 C87 C84 178.1(15) . 2_576
C81 C86 C87 C84 -2.3(10) . 2_576
C85 C86 C87 C84 0.0(15) 2_576 2_576
C81 C86 C87 C84 176.3(14) 2_576 2_576
